data_4510395
loop_
_publ_author_name
'Karasawa, Satoru'
'Hagihara, Ryusuke'
'Abe, Yuichiro'
'Harada, Naomi'
'Todo, Jun-ichi'
'Koga, Noboru'

_publ_section_title
;
 Crystal Structures, Thermal Properties, and Emission Behaviors
 ofN,N-R-Phenyl-7-amino-2,4-trifluoromethylquinoline Derivatives:
 Supercooled Liquid-to-Crystal Transformation Induced by Mechanical
 Stimuli
;
_journal_issue 5
_journal_name_full 'Crystal Growth &amp; Design'
_journal_page_first 2468
_journal_paper_doi 10.1021/cg5001842
_journal_volume 14
_journal_year 2014
_chemical_formula_moiety 'C18 H12 F6 N2'
_chemical_formula_sum 'C18 H12 F6 N2'
_chemical_formula_weight 370.30
_space_group_IT_number 9
_symmetry_cell_setting monoclinic
_symmetry_Int_Tables_number 9
_symmetry_space_group_name_Hall 'C -2yc'
_symmetry_space_group_name_H-M 'C 1 c 1'
_atom_sites_solution_hydrogens geom
_atom_sites_solution_primary direct
_atom_sites_solution_secondary difmap
_cell_angle_alpha 90.0000
_cell_angle_beta 104.44(4)
_cell_angle_gamma 90.0000
_cell_formula_units_Z 8
_cell_length_a 4.9330(15)
_cell_length_b 68.63(3)
_cell_length_c 9.492(4)
_cell_measurement_reflns_used 12088
_cell_measurement_temperature 90
_cell_measurement_theta_max 27.48
_cell_measurement_theta_min 3.25
_cell_volume 3112(2)
_computing_cell_refinement 'RAPID AUTO'
_computing_data_collection 'RAPID AUTO (Rigaku, ????)'
_computing_data_reduction 'RAPID AUTO'
_computing_molecular_graphics 'CrystalStructure 4.0'
_computing_publication_material 'CrystalStructure 4.0 (Rigaku, 2010)'
_computing_structure_refinement 'SHELXL97 (Sheldrick, 2008)'
_computing_structure_solution SIR97
_diffrn_ambient_temperature 90
_diffrn_measured_fraction_theta_full 0.998
_diffrn_measured_fraction_theta_max 0.998
_diffrn_measurement_device_type 'Unknown CCD'
_diffrn_measurement_method \w
_diffrn_radiation_type 'Mo K\a'
_diffrn_radiation_wavelength 0.71075
_diffrn_reflns_av_R_equivalents 0.1336
_diffrn_reflns_limit_h_max 6
_diffrn_reflns_limit_h_min -5
_diffrn_reflns_limit_k_max 86
_diffrn_reflns_limit_k_min -86
_diffrn_reflns_limit_l_max 12
_diffrn_reflns_limit_l_min -12
_diffrn_reflns_number 24853
_diffrn_reflns_theta_full 27.00
_diffrn_reflns_theta_max 27.00
_diffrn_standards_number 0
_exptl_absorpt_coefficient_mu 0.145
_exptl_absorpt_correction_type none
_exptl_crystal_colour yellow
_exptl_crystal_density_diffrn 1.581
_exptl_crystal_density_method 'not measured'
_exptl_crystal_description needle
_exptl_crystal_F_000 1504.00
_exptl_crystal_size_max 0.500
_exptl_crystal_size_mid 0.100
_exptl_crystal_size_min 0.100
_refine_diff_density_max 0.220
_refine_diff_density_min -0.260
_refine_ls_extinction_method none
_refine_ls_goodness_of_fit_ref 0.946
_refine_ls_hydrogen_treatment mixed
_refine_ls_number_parameters 558
_refine_ls_number_reflns 6535
_refine_ls_number_restraints 2
_refine_ls_R_factor_gt 0.0549
_refine_ls_shift/su_max 0.001
_refine_ls_structure_factor_coef Fsqd
_refine_ls_weighting_details 'w = 1/[\s^2^(Fo^2^)+(0.0466P)^2^+0.0000P] where P=(Fo^2^+2Fc^2^)/3'
_refine_ls_weighting_scheme calc
_refine_ls_wR_factor_ref 0.1357
_reflns_number_gt 3525
_reflns_number_total 6536
_reflns_threshold_expression F^2^>2.0\s(F^2^)
_cod_data_source_file cg5001842_si_003.cif
_cod_data_source_block PM_gamma
_cod_depositor_comments 'Adding full bibliography for 4510391--4510398.cif.'
_cod_database_code 4510395

loop_
_symmetry_equiv_pos_site_id
_symmetry_equiv_pos_as_xyz
1 +X,+Y,+Z
2 +X,-Y,1/2+Z
3 1/2+X,1/2+Y,+Z
4 1/2+X,1/2-Y,1/2+Z

loop_
_atom_site_label
_atom_site_type_symbol
_atom_site_fract_x
_atom_site_fract_y
_atom_site_fract_z
_atom_site_U_iso_or_equiv
_atom_site_adp_type
_atom_site_occupancy
_atom_site_symmetry_multiplicity
_atom_site_calc_flag
_atom_site_refinement_flags
F1 F -0.4402(6) 0.67781(3) 0.8007(4) 0.0528(8) Uani 1.0 4 d .
F2 F -1.2731(6) 0.54291(4) 0.3576(4) 0.0525(8) Uani 1.0 4 d .
F3 F -0.5558(6) 0.70729(3) 0.8274(4) 0.0470(7) Uani 1.0 4 d .
F4 F -0.2867(7) 0.75005(4) 0.3395(4) 0.0564(8) Uani 1.0 4 d .
F5 F 0.1067(6) 0.75532(4) 0.4937(4) 0.0524(8) Uani 1.0 4 d .
F6 F -0.2781(7) 0.75954(4) 0.5573(4) 0.0534(8) Uani 1.0 4 d .
F7 F -0.7138(6) 0.48997(4) 0.6153(4) 0.0525(8) Uani 1.0 4 d .
F8 F -0.2655(6) 0.49478(4) 0.6781(4) 0.0519(8) Uani 1.0 4 d .
F9 F -0.5142(7) 0.49909(4) 0.8337(4) 0.0552(8) Uani 1.0 4 d .
F11 F -0.1471(6) 0.69737(5) 0.9360(4) 0.0630(9) Uani 1.0 4 d .
F12 F -1.1251(6) 0.57222(4) 0.3798(4) 0.0607(10) Uani 1.0 4 d .
F67 F -0.9706(6) 0.55189(5) 0.2456(4) 0.0681(10) Uani 1.0 4 d .
N14 N 0.3776(9) 0.66798(5) 0.2731(5) 0.0435(11) Uani 1.0 4 d .
N16 N 0.1911(8) 0.58229(5) 0.9136(5) 0.0414(11) Uani 1.0 4 d .
N20 N -0.1123(8) 0.68820(5) 0.6252(5) 0.0352(9) Uani 1.0 4 d .
N48 N -0.6397(8) 0.56174(4) 0.5579(5) 0.0372(10) Uani 1.0 4 d .
C10 C -0.2541(10) 0.72190(6) 0.6412(6) 0.0371(12) Uani 1.0 4 d .
C13 C -0.1398(10) 0.72716(6) 0.5295(6) 0.0418(13) Uani 1.0 4 d .
C15 C -0.4070(9) 0.55658(6) 0.6713(5) 0.0323(10) Uani 1.0 4 d .
C17 C -0.0016(9) 0.71301(6) 0.4618(6) 0.0345(11) Uani 1.0 4 d .
C18 C 0.2554(9) 0.68221(6) 0.3383(6) 0.0376(12) Uani 1.0 4 d .
C19 C 0.1407(9) 0.60238(6) 0.8743(6) 0.0374(12) Uani 1.0 4 d .
C21 C -0.7816(10) 0.52806(6) 0.5376(6) 0.0392(12) Uani 1.0 4 d .
C22 C -0.8097(9) 0.54785(6) 0.4984(5) 0.0340(11) Uani 1.0 4 d .
C23 C 0.1027(19) 0.61447(12) 0.9835(12) 0.041(3) Uani 0.5000 4 d .
C24 C 0.0041(9) 0.69331(6) 0.5138(5) 0.0326(10) Uani 1.0 4 d .
C26 C 0.1209(9) 0.71654(6) 0.3433(6) 0.0373(12) Uani 1.0 4 d .
C27 C -1.0444(10) 0.55392(6) 0.3698(6) 0.0386(12) Uani 1.0 4 d .
C28 C -0.3630(9) 0.53702(6) 0.7184(5) 0.0334(11) Uani 1.0 4 d .
C29 C -0.5554(9) 0.52283(6) 0.6481(6) 0.0345(11) Uani 1.0 4 d .
C30 C -0.1199(10) 0.53357(6) 0.8333(6) 0.0395(12) Uani 1.0 4 d .
C31 C 0.0058(10) 0.56787(6) 0.8461(6) 0.0397(12) Uani 1.0 4 d .
C32 C 0.0557(9) 0.54800(6) 0.8939(6) 0.0385(12) Uani 1.0 4 d .
C33 C -0.2388(9) 0.70232(6) 0.6831(5) 0.0326(10) Uani 1.0 4 d .
C34 C 0.3868(10) 0.64791(6) 0.3172(6) 0.0383(11) Uani 1.0 4 d .
C35 C 0.4274(11) 0.57759(8) 1.0347(7) 0.0539(15) Uani 1.0 4 d .
C36 C -0.2278(10) 0.57152(6) 0.7339(6) 0.0374(11) Uani 1.0 4 d .
C37 C -0.5146(11) 0.50162(6) 0.6910(6) 0.0446(13) Uani 1.0 4 d .
C38 C -0.3496(10) 0.69590(6) 0.8104(6) 0.0367(11) Uani 1.0 4 d .
C39 C 0.1383(9) 0.67849(6) 0.4546(6) 0.0334(11) Uani 1.0 4 d .
C40 C 0.4942(11) 0.67313(7) 0.1495(7) 0.0454(13) Uani 1.0 4 d .
C41 C -0.1493(10) 0.74778(6) 0.4803(6) 0.0422(13) Uani 1.0 4 d .
C42 C 0.0481(11) 0.64151(7) 0.8058(7) 0.0490(14) Uani 1.0 4 d .
C43 C 0.2437(9) 0.70176(7) 0.2847(6) 0.0391(12) Uani 1.0 4 d .
C44 C 0.4105(12) 0.60872(7) 0.3940(7) 0.0473(13) Uani 1.0 4 d .
C45 C 0.267(2) 0.63554(13) 0.2175(12) 0.041(3) Uani 0.5000 4 d .
C46 C -0.145(3) 0.63230(12) 0.8599(13) 0.047(3) Uani 0.5000 4 d .
C47 C 0.5447(19) 0.62358(12) 0.4966(11) 0.038(3) Uani 0.5000 4 d .
C49 C 0.327(2) 0.61399(13) 0.8190(12) 0.040(3) Uani 0.5000 4 d .
C50 C 0.5407(18) 0.64331(12) 0.4579(10) 0.034(2) Uani 0.5000 4 d .
C51 C 0.2702(17) 0.61609(11) 0.2618(10) 0.050(3) Uani 0.5000 4 d .
C52 C 0.056(2) 0.63400(13) 0.9465(12) 0.047(3) Uani 0.5000 4 d .
C53 C 0.1371(19) 0.60767(12) 0.7377(12) 0.037(3) Uani 0.5000 4 d .
C54 C -0.102(3) 0.61282(12) 0.8950(14) 0.049(3) Uani 0.5000 4 d .
C55 C 0.276(2) 0.63390(14) 0.7849(12) 0.043(3) Uani 0.5000 4 d .
C56 C 0.139(2) 0.63717(14) 0.3255(12) 0.041(3) Uani 0.5000 4 d .
C57 C 0.094(2) 0.62725(12) 0.7039(12) 0.043(3) Uani 0.5000 4 d .
C58 C 0.147(2) 0.61689(15) 0.3676(13) 0.047(3) Uani 0.5000 4 d .
C59 C 0.634(2) 0.61673(14) 0.3724(13) 0.043(3) Uani 0.5000 4 d .
C60 C 0.6237(18) 0.63617(13) 0.3381(11) 0.037(3) Uani 0.5000 4 d .
H23 H 0.1079 0.6098 1.0782 0.0494 Uiso 0.5000 4 calc R
H25 H 0.4285 0.5936 0.4154 0.046(13) Uiso 1.0 4 d .
H45 H 0.1830 0.6395 0.1205 0.0497 Uiso 0.5000 4 calc R
H46 H -0.3058 0.6390 0.8733 0.0569 Uiso 0.5000 4 calc R
H47 H 0.6378 0.6198 0.5929 0.0458 Uiso 0.5000 4 calc R
H49 H 0.4924 0.6082 0.8042 0.0483 Uiso 0.5000 4 calc R
H50 H 0.6368 0.6530 0.5233 0.0402 Uiso 0.5000 4 calc R
H51 H 0.1645 0.6071 0.1936 0.0602 Uiso 0.5000 4 calc R
H52 H 0.0286 0.6428 1.0190 0.0563 Uiso 0.5000 4 calc R
H53 H 0.1630 0.5984 0.6676 0.0712 Uiso 0.5000 4 calc R
H54 H -0.2346 0.6061 0.9339 0.0583 Uiso 0.5000 4 calc R
H55 H 0.4040 0.6415 0.7479 0.0513 Uiso 0.5000 4 calc R
H56 H -0.0365 0.6437 0.3024 0.0491 Uiso 0.5000 4 calc R
H57 H 0.0944 0.6314 0.6085 0.0517 Uiso 0.5000 4 calc R
H58 H -0.0140 0.6099 0.3764 0.0566 Uiso 0.5000 4 calc R
H59 H 0.7999 0.6094 0.3801 0.0517 Uiso 0.5000 4 calc R
H60 H 0.7918 0.6421 0.3278 0.0449 Uiso 0.5000 4 calc R
H61 H 0.0040 0.6569 0.7827 0.045(13) Uiso 1.0 4 d .
H64 H 0.1255 0.6649 0.4980 0.018(10) Uiso 1.0 4 d .
H65 H 0.3352 0.7066 0.1865 0.048(13) Uiso 1.0 4 d .
H66 H 0.1211 0.7325 0.2993 0.023(10) Uiso 1.0 4 d .
H72 H -0.1066 0.5206 0.8794 0.031(11) Uiso 1.0 4 d .
H73 H -0.9172 0.5198 0.4878 0.038(13) Uiso 1.0 4 d .
H74 H -0.2445 0.5854 0.6919 0.042(12) Uiso 1.0 4 d .
H75 H 0.4022 0.5726 1.1209 0.13(4) Uiso 1.0 4 d .
H76 H 0.5599 0.5906 1.0663 0.080(18) Uiso 1.0 4 d .
H77 H 0.5609 0.5726 1.0014 0.054(17) Uiso 1.0 4 d .
H78 H 0.5558 0.6611 0.1166 0.027(11) Uiso 1.0 4 d .
H79 H 0.6377 0.6834 0.1583 0.052(14) Uiso 1.0 4 d .
H80 H 0.3548 0.6766 0.0573 0.061(16) Uiso 1.0 4 d .
H81 H 0.2329 0.5463 0.9951 0.058(15) Uiso 1.0 4 d .
H82 H -0.3658 0.7317 0.6827 0.072(17) Uiso 1.0 4 d .

loop_
_atom_site_aniso_label
_atom_site_aniso_U_11
_atom_site_aniso_U_22
_atom_site_aniso_U_33
_atom_site_aniso_U_12
_atom_site_aniso_U_13
_atom_site_aniso_U_23
F1 0.077(2) 0.0272(14) 0.061(3) -0.0019(13) 0.0302(17) 0.0023(14)
F2 0.0435(15) 0.0422(15) 0.062(3) -0.0031(14) -0.0045(14) 0.0026(15)
F3 0.0477(15) 0.0364(14) 0.062(2) 0.0045(13) 0.0236(14) -0.0022(14)
F4 0.078(2) 0.0383(15) 0.044(2) 0.0129(15) -0.0023(16) 0.0132(13)
F5 0.0557(17) 0.0323(15) 0.069(3) -0.0017(13) 0.0149(16) 0.0093(15)
F6 0.0725(19) 0.0296(15) 0.060(3) 0.0081(14) 0.0207(17) -0.0015(14)
F7 0.0573(18) 0.0289(14) 0.063(3) -0.0035(13) -0.0005(15) 0.0016(13)
F8 0.0547(16) 0.0326(14) 0.066(3) 0.0064(13) 0.0100(15) 0.0063(15)
F9 0.083(2) 0.0348(14) 0.046(2) -0.0054(15) 0.0121(16) 0.0059(13)
F11 0.0518(17) 0.103(3) 0.0301(19) -0.0067(18) 0.0030(14) 0.0066(17)
F12 0.0636(19) 0.0270(14) 0.073(3) 0.0077(13) -0.0185(17) -0.0002(14)
F67 0.0507(18) 0.112(3) 0.038(2) 0.0171(18) 0.0035(15) 0.0100(18)
N14 0.061(3) 0.037(2) 0.036(3) 0.0105(19) 0.018(3) 0.0130(18)
N16 0.039(2) 0.035(2) 0.043(3) -0.0040(17) -0.0022(19) -0.0011(18)
N20 0.046(2) 0.0287(18) 0.031(3) -0.0007(17) 0.0086(18) 0.0021(17)
N48 0.044(2) 0.0246(18) 0.040(3) 0.0006(17) 0.0046(19) -0.0023(17)
C10 0.043(3) 0.028(3) 0.039(3) 0.005(2) 0.008(3) 0.001(2)
C13 0.047(3) 0.021(2) 0.049(4) 0.003(2) -0.004(3) 0.001(2)
C15 0.034(3) 0.033(3) 0.027(3) 0.002(2) 0.003(2) 0.0058(19)
C17 0.036(3) 0.028(2) 0.037(3) -0.0045(19) 0.006(2) 0.004(2)
C18 0.046(3) 0.027(3) 0.035(3) 0.006(2) 0.000(3) 0.002(2)
C19 0.034(3) 0.032(3) 0.041(3) -0.002(2) 0.000(3) 0.002(3)
C21 0.044(3) 0.029(3) 0.045(4) -0.007(2) 0.010(3) -0.007(3)
C22 0.037(3) 0.029(3) 0.033(3) 0.0010(19) 0.002(2) 0.000(2)
C23 0.041(6) 0.028(5) 0.041(7) -0.001(5) -0.015(5) -0.003(5)
C24 0.036(3) 0.027(2) 0.033(3) -0.0020(19) 0.005(2) -0.0013(19)
C26 0.047(3) 0.024(3) 0.036(3) -0.003(2) 0.001(3) 0.003(2)
C27 0.039(3) 0.033(3) 0.038(3) -0.003(3) -0.000(3) -0.000(2)
C28 0.036(3) 0.028(2) 0.034(3) -0.0007(19) 0.003(2) 0.0014(19)
C29 0.038(3) 0.028(3) 0.035(3) 0.0024(19) 0.005(3) 0.002(2)
C30 0.050(3) 0.027(3) 0.038(3) 0.005(3) 0.005(3) 0.008(2)
C31 0.043(3) 0.038(3) 0.034(3) -0.003(3) 0.002(3) -0.003(2)
C32 0.039(3) 0.033(3) 0.042(3) 0.000(2) 0.005(3) 0.002(2)
C33 0.037(3) 0.030(2) 0.030(3) 0.001(2) 0.007(2) -0.0044(19)
C34 0.045(3) 0.035(3) 0.036(3) 0.002(3) 0.012(3) -0.002(3)
C35 0.047(3) 0.051(3) 0.052(4) 0.010(3) -0.010(3) -0.009(3)
C36 0.045(3) 0.024(2) 0.039(3) -0.002(2) 0.002(3) -0.000(2)
C37 0.057(3) 0.032(3) 0.041(4) -0.001(3) 0.005(3) 0.005(3)
C38 0.040(3) 0.031(3) 0.039(3) 0.002(2) 0.010(3) 0.002(2)
C39 0.039(3) 0.027(3) 0.033(3) 0.0008(19) 0.005(2) 0.0030(19)
C40 0.055(3) 0.037(3) 0.048(4) -0.001(3) 0.019(3) 0.000(3)
C41 0.043(3) 0.033(3) 0.051(4) -0.002(3) 0.012(3) 0.001(3)
C42 0.052(4) 0.038(3) 0.050(4) -0.001(3) 0.000(3) -0.000(3)
C43 0.041(3) 0.041(3) 0.035(3) -0.001(3) 0.007(3) 0.006(3)
C44 0.060(4) 0.039(3) 0.045(4) 0.016(3) 0.017(3) 0.003(3)
C45 0.048(6) 0.044(6) 0.033(6) -0.003(5) 0.010(5) -0.006(5)
C46 0.057(7) 0.014(5) 0.067(9) 0.016(5) 0.009(7) -0.002(5)
C47 0.049(6) 0.037(5) 0.029(6) 0.005(5) 0.010(5) -0.001(5)
C49 0.044(6) 0.028(5) 0.054(7) 0.007(5) 0.021(6) -0.003(5)
C50 0.042(5) 0.029(5) 0.029(6) -0.001(4) 0.008(5) 0.001(4)
C51 0.058(7) 0.036(6) 0.047(8) -0.018(5) -0.003(6) -0.011(5)
C52 0.043(6) 0.032(6) 0.051(8) -0.007(5) -0.015(6) -0.008(5)
C53 0.039(5) 0.023(4) 0.050(7) -0.015(4) 0.011(5) -0.004(5)
C54 0.067(7) 0.017(5) 0.069(9) -0.001(5) 0.030(7) 0.002(5)
C55 0.036(6) 0.036(6) 0.052(7) -0.009(5) 0.003(5) 0.002(5)
C56 0.039(5) 0.042(6) 0.049(7) 0.006(5) 0.022(5) -0.004(5)
C57 0.050(6) 0.028(5) 0.051(7) -0.005(5) 0.011(6) 0.010(5)
C58 0.041(6) 0.048(7) 0.057(8) -0.023(5) 0.019(5) -0.011(6)
C59 0.035(5) 0.035(6) 0.056(8) 0.006(5) 0.005(5) 0.001(5)
C60 0.024(4) 0.033(5) 0.049(7) 0.009(4) -0.001(5) -0.009(5)

loop_
_atom_type_symbol
_atom_type_description
_atom_type_scat_dispersion_real
_atom_type_scat_dispersion_imag
_atom_type_scat_source
C C 0.0033 0.0016
;
International Tables for Crystallography
(1992, Vol. C, Tables 4.2.6.8 and 6.1.1.4)
;
H H 0.0000 0.0000
;
International Tables for Crystallography
(1992, Vol. C, Table 6.1.1.4)
;
F F 0.0171 0.0103
;
International Tables for Crystallography
(1992, Vol. C, Tables 4.2.6.8 and 6.1.1.4)
;
N N 0.0061 0.0033
;
International Tables for Crystallography
(1992, Vol. C, Tables 4.2.6.8 and 6.1.1.4)
;

loop_
_geom_angle_atom_site_label_1
_geom_angle_atom_site_label_2
_geom_angle_atom_site_label_3
_geom_angle
_geom_angle_publ_flag
_geom_angle_site_symmetry_3
C18 N14 C34 122.4(5) yes .
C18 N14 C40 119.4(4) yes .
C34 N14 C40 118.1(4) yes .
C19 N16 C31 120.9(4) yes .
C19 N16 C35 118.1(4) yes .
C31 N16 C35 120.8(4) yes .
C24 N20 C33 117.3(4) yes .
C15 N48 C22 117.5(4) yes .
C13 C10 C33 118.1(5) yes .
C10 C13 C17 120.3(4) yes .
C10 C13 C41 120.5(5) yes .
C17 C13 C41 119.1(5) yes .
N48 C15 C28 120.8(4) yes .
N48 C15 C36 116.9(4) yes .
C28 C15 C36 122.3(4) yes .
C13 C17 C24 117.1(5) yes .
C13 C17 C26 125.7(4) yes .
C24 C17 C26 117.1(5) yes .
N14 C18 C39 122.9(4) yes .
N14 C18 C43 119.3(5) yes .
C39 C18 C43 117.8(5) yes .
N16 C19 C23 115.5(6) yes .
N16 C19 C49 123.6(6) yes .
N16 C19 C53 118.1(6) yes .
N16 C19 C54 122.4(6) yes .
C23 C19 C49 99.4(7) yes .
C23 C19 C53 126.4(7) yes .
C23 C19 C54 47.7(6) yes .
C49 C19 C53 48.8(6) yes .
C49 C19 C54 114.0(7) yes .
C53 C19 C54 100.6(7) yes .
C22 C21 C29 117.5(4) yes .
N48 C22 C21 125.6(4) yes .
N48 C22 C27 115.3(4) yes .
C21 C22 C27 118.9(4) yes .
C19 C23 C46 96.3(7) yes .
C19 C23 C52 115.9(10) yes .
C19 C23 C54 69.4(8) yes .
C46 C23 C52 35.7(5) yes .
C46 C23 C54 45.7(6) yes .
C52 C23 C54 81.4(8) yes .
N20 C24 C17 122.0(5) yes .
N20 C24 C39 117.0(4) yes .
C17 C24 C39 120.9(5) yes .
C17 C26 C43 120.9(4) yes .
F2 C27 F12 106.2(4) yes .
F2 C27 F67 106.1(4) yes .
F2 C27 C22 111.9(4) yes .
F12 C27 F67 108.5(4) yes .
F12 C27 C22 112.6(4) yes .
F67 C27 C22 111.3(4) yes .
C15 C28 C29 118.4(4) yes .
C15 C28 C30 115.7(4) yes .
C29 C28 C30 126.0(4) yes .
C21 C29 C28 120.3(4) yes .
C21 C29 C37 119.0(4) yes .
C28 C29 C37 120.7(4) yes .
C28 C30 C32 122.3(4) yes .
N16 C31 C32 119.2(4) yes .
N16 C31 C36 123.5(4) yes .
C32 C31 C36 117.3(4) yes .
C30 C32 C31 121.4(4) yes .
N20 C33 C10 125.1(5) yes .
N20 C33 C38 114.5(4) yes .
C10 C33 C38 120.2(5) yes .
N14 C34 C45 116.0(6) yes .
N14 C34 C50 117.7(5) yes .
N14 C34 C56 122.6(5) yes .
N14 C34 C60 124.1(6) yes .
C45 C34 C50 126.0(7) yes .
C45 C34 C56 58.0(7) yes .
C45 C34 C60 86.4(6) yes .
C50 C34 C56 95.6(7) yes .
C50 C34 C60 59.8(6) yes .
C56 C34 C60 112.9(6) yes .
C15 C36 C31 121.1(4) yes .
F7 C37 F8 108.0(4) yes .
F7 C37 F9 106.1(4) yes .
F7 C37 C29 113.7(4) yes .
F8 C37 F9 105.7(4) yes .
F8 C37 C29 111.9(5) yes .
F9 C37 C29 110.9(4) yes .
F1 C38 F3 107.9(4) yes .
F1 C38 F11 107.2(4) yes .
F1 C38 C33 113.8(4) yes .
F3 C38 F11 105.6(4) yes .
F3 C38 C33 111.6(4) yes .
F11 C38 C33 110.3(4) yes .
C18 C39 C24 121.0(4) yes .
F4 C41 F5 106.2(5) yes .
F4 C41 F6 106.2(4) yes .
F4 C41 C13 112.9(4) yes .
F5 C41 F6 106.1(4) yes .
F5 C41 C13 112.5(4) yes .
F6 C41 C13 112.4(5) yes .
C46 C42 C52 47.9(7) yes .
C46 C42 C55 126.3(7) yes .
C46 C42 C57 100.5(7) yes .
C52 C42 C55 100.1(7) yes .
C52 C42 C57 114.5(7) yes .
C55 C42 C57 48.3(6) yes .
C18 C43 C26 122.2(5) yes .
C47 C44 C51 113.4(6) yes .
C47 C44 C58 95.0(7) yes .
C47 C44 C59 62.8(7) yes .
C51 C44 C58 56.4(7) yes .
C51 C44 C59 87.3(7) yes .
C58 C44 C59 126.9(8) yes .
C34 C45 C51 115.9(8) yes .
C34 C45 C56 66.6(7) yes .
C34 C45 C60 48.9(5) yes .
C51 C45 C56 79.7(8) yes .
C51 C45 C60 84.2(6) yes .
C56 C45 C60 94.8(8) yes .
C23 C46 C42 97.4(7) yes .
C23 C46 C52 46.0(7) yes .
C23 C46 C54 36.4(6) yes .
C42 C46 C52 69.5(9) yes .
C42 C46 C54 117.6(10) yes .
C52 C46 C54 82.4(9) yes .
C44 C47 C50 121.9(8) yes .
C44 C47 C59 53.1(6) yes .
C44 C47 C60 86.3(7) yes .
C50 C47 C59 95.0(9) yes .
C50 C47 C60 48.0(6) yes .
C59 C47 C60 47.0(6) yes .
C19 C49 C53 62.4(8) yes .
C19 C49 C55 122.5(9) yes .
C19 C49 C57 98.5(7) yes .
C53 C49 C55 98.3(9) yes .
C53 C49 C57 56.1(7) yes .
C55 C49 C57 42.2(6) yes .
C34 C50 C47 116.0(7) yes .
C34 C50 C60 59.9(6) yes .
C47 C50 C60 83.5(8) yes .
C44 C51 C45 126.4(7) yes .
C44 C51 C56 97.7(7) yes .
C44 C51 C58 62.2(7) yes .
C44 C51 C59 44.6(5) yes .
C45 C51 C56 48.6(7) yes .
C45 C51 C58 102.7(9) yes .
C45 C51 C59 94.8(7) yes .
C56 C51 C58 54.1(7) yes .
C56 C51 C59 100.1(6) yes .
C58 C51 C59 97.8(8) yes .
C23 C52 C42 123.4(10) yes .
C23 C52 C46 98.3(9) yes .
C23 C52 C54 42.9(6) yes .
C42 C52 C46 62.6(9) yes .
C42 C52 C54 98.0(8) yes .
C46 C52 C54 55.4(7) yes .
C19 C53 C49 68.8(9) yes .
C19 C53 C55 96.3(7) yes .
C19 C53 C57 116.8(9) yes .
C49 C53 C55 46.1(6) yes .
C49 C53 C57 80.9(8) yes .
C55 C53 C57 34.7(5) yes .
C19 C54 C23 62.8(8) yes .
C19 C54 C46 122.0(11) yes .
C19 C54 C52 97.5(8) yes .
C23 C54 C46 97.9(9) yes .
C23 C54 C52 55.7(7) yes .
C46 C54 C52 42.2(6) yes .
C42 C55 C49 117.7(10) yes .
C42 C55 C53 98.0(7) yes .
C42 C55 C57 72.1(8) yes .
C49 C55 C53 35.6(5) yes .
C49 C55 C57 80.2(8) yes .
C53 C55 C57 44.6(7) yes .
C34 C56 C45 55.4(6) yes .
C34 C56 C51 90.6(7) yes .
C34 C56 C58 122.7(8) yes .
C45 C56 C51 51.7(6) yes .
C45 C56 C58 98.4(9) yes .
C51 C56 C58 46.7(7) yes .
C42 C57 C49 97.5(8) yes .
C42 C57 C53 123.2(10) yes .
C42 C57 C55 59.6(8) yes .
C49 C57 C53 43.0(6) yes .
C49 C57 C55 57.6(7) yes .
C53 C57 C55 100.6(9) yes .
C44 C58 C51 61.4(7) yes .
C44 C58 C56 113.6(9) yes .
C51 C58 C56 79.2(9) yes .
C44 C59 C47 64.0(7) yes .
C44 C59 C51 48.1(5) yes .
C44 C59 C60 118.0(9) yes .
C47 C59 C51 91.3(7) yes .
C47 C59 C60 82.9(8) yes .
C51 C59 C60 85.2(7) yes .
C34 C60 C45 44.6(5) yes .
C34 C60 C47 92.6(7) yes .
C34 C60 C50 60.3(6) yes .
C34 C60 C59 125.2(9) yes .
C45 C60 C47 97.6(6) yes .
C45 C60 C50 94.9(7) yes .
C45 C60 C59 95.6(7) yes .
C47 C60 C50 48.5(6) yes .
C47 C60 C59 50.1(7) yes .
C50 C60 C59 98.6(9) yes .
C13 C10 H82 119.9(5) no .
C33 C10 H82 121.6(5) no .
C22 C21 H73 116.9(5) no .
C29 C21 H73 125.6(5) no .
C19 C23 H23 122.052 no .
C46 C23 H23 131.375 no .
C52 C23 H23 122.098 no .
C54 C23 H23 118.108 no .
C17 C26 H66 118.6(4) no .
C43 C26 H66 120.5(5) no .
C28 C30 H72 116.0(4) no .
C32 C30 H72 120.6(5) no .
C30 C32 H81 124.3(4) no .
C31 C32 H81 113.7(4) no .
N16 C35 H75 121.6(6) no .
N16 C35 H76 109.9(5) no .
N16 C35 H77 109.3(6) no .
H75 C35 H76 105.2(6) no .
H75 C35 H77 117.1(6) no .
H76 C35 H77 88.2(5) no .
C15 C36 H74 122.5(4) no .
C31 C36 H74 116.0(4) no .
C18 C39 H64 124.3(5) no .
C24 C39 H64 114.5(5) no .
N14 C40 H78 105.7(5) no .
N14 C40 H79 121.2(5) no .
N14 C40 H80 115.8(5) no .
H78 C40 H79 111.3(6) no .
H78 C40 H80 97.1(5) no .
H79 C40 H80 103.2(5) no .
C46 C42 H61 113.9(6) no .
C52 C42 H61 119.8(6) no .
C55 C42 H61 119.8(7) no .
C57 C42 H61 125.7(7) no .
C18 C43 H65 123.6(5) no .
C26 C43 H65 114.2(5) no .
C47 C44 H25 124.0(6) no .
C51 C44 H25 122.5(6) no .
C58 C44 H25 117.6(7) no .
C59 C44 H25 114.5(7) no .
C34 C45 H45 122.023 no .
C51 C45 H45 122.116 no .
C56 C45 H45 122.873 no .
C60 C45 H45 135.554 no .
C23 C46 H46 130.757 no .
C42 C46 H46 121.217 no .
C52 C46 H46 117.733 no .
C54 C46 H46 121.209 no .
C44 C47 H47 119.051 no .
C50 C47 H47 119.060 no .
C59 C47 H47 121.816 no .
C60 C47 H47 139.064 no .
C19 C49 H49 118.756 no .
C53 C49 H49 109.354 no .
C55 C49 H49 118.779 no .
C57 C49 H49 128.054 no .
C34 C50 H50 122.019 no .
C47 C50 H50 122.030 no .
C60 C50 H50 125.416 no .
C44 C51 H51 116.812 no .
C45 C51 H51 116.827 no .
C56 C51 H51 125.661 no .
C58 C51 H51 105.757 no .
C59 C51 H51 134.104 no .
C23 C52 H52 118.300 no .
C42 C52 H52 118.299 no .
C46 C52 H52 109.510 no .
C54 C52 H52 128.772 no .
C19 C53 H53 121.624 no .
C49 C53 H53 119.790 no .
C55 C53 H53 132.801 no .
C57 C53 H53 121.610 no .
C19 C54 H54 119.012 no .
C23 C54 H54 109.243 no .
C46 C54 H54 118.980 no .
C52 C54 H54 129.020 no .
C42 C55 H55 121.138 no .
C49 C55 H55 121.158 no .
C53 C55 H55 130.660 no .
C57 C55 H55 117.466 no .
C34 C56 H56 118.677 no .
C45 C56 H56 116.112 no .
C51 C56 H56 134.709 no .
C58 C56 H56 118.668 no .
C42 C57 H57 118.462 no .
C49 C57 H57 129.086 no .
C53 C57 H57 118.382 no .
C55 C57 H57 109.767 no .
C44 C58 H58 123.173 no .
C51 C58 H58 127.475 no .
C56 C58 H58 123.188 no .
C44 C59 H59 120.982 no .
C47 C59 H59 123.080 no .
C51 C59 H59 136.974 no .
C60 C59 H59 120.972 no .
C34 C60 H60 117.439 no .
C45 C60 H60 131.881 no .
C47 C60 H60 130.312 no .
C50 C60 H60 112.100 no .
C59 C60 H60 117.393 no .
C23 H23 H51 163.648 no 1_556
C45 H45 H52 162.512 no 1_554
C51 H51 H23 122.943 no 1_554
C52 H52 H45 108.123 no 1_556
C56 H56 H60 135.115 no 1_455
C58 H58 H59 151.272 no 1_455
C59 H59 H58 145.187 no 1_655
C60 H60 H56 159.895 no 1_655

loop_
_geom_bond_atom_site_label_1
_geom_bond_atom_site_label_2
_geom_bond_distance
_geom_bond_publ_flag
_geom_bond_site_symmetry_2
F1 C38 1.315(5) yes .
F2 C27 1.339(6) yes .
F3 C38 1.324(6) yes .
F4 C41 1.348(6) yes .
F5 C41 1.341(6) yes .
F6 C41 1.349(7) yes .
F7 C37 1.330(6) yes .
F8 C37 1.349(7) yes .
F9 C37 1.365(7) yes .
F11 C38 1.355(5) yes .
F12 C27 1.328(5) yes .
F67 C27 1.325(7) yes .
N14 C18 1.373(7) yes .
N14 C34 1.437(6) yes .
N14 C40 1.472(8) yes .
N16 C19 1.434(6) yes .
N16 C31 1.390(6) yes .
N16 C35 1.455(7) yes .
N20 C24 1.369(7) yes .
N20 C33 1.342(6) yes .
N48 C15 1.409(5) yes .
N48 C22 1.302(5) yes .
C10 C13 1.367(8) yes .
C10 C33 1.398(6) yes .
C13 C17 1.428(7) yes .
C13 C41 1.487(6) yes .
C15 C28 1.414(6) yes .
C15 C36 1.387(6) yes .
C17 C24 1.437(6) yes .
C17 C26 1.424(8) yes .
C18 C39 1.391(8) yes .
C18 C43 1.431(7) yes .
C19 C23 1.377(12) yes .
C19 C49 1.411(12) yes .
C19 C53 1.342(13) yes .
C19 C54 1.449(13) yes .
C21 C22 1.406(6) yes .
C21 C29 1.375(6) yes .
C22 C27 1.516(6) yes .
C23 C46 1.912(13) yes .
C23 C52 1.390(13) yes .
C23 C54 1.145(14) yes .
C24 C39 1.406(7) yes .
C26 C43 1.369(7) yes .
C28 C29 1.406(6) yes .
C28 C30 1.425(6) yes .
C29 C37 1.511(6) yes .
C30 C32 1.347(6) yes .
C31 C32 1.439(6) yes .
C31 C36 1.383(6) yes .
C33 C38 1.511(8) yes .
C34 C45 1.298(11) yes .
C34 C50 1.398(10) yes .
C34 C56 1.448(11) yes .
C34 C60 1.392(10) yes .
C42 C46 1.348(14) yes .
C42 C52 1.423(13) yes .
C42 C55 1.299(12) yes .
C42 C57 1.433(12) yes .
C44 C47 1.451(10) yes .
C44 C51 1.370(10) yes .
C44 C58 1.381(12) yes .
C44 C59 1.292(12) yes .
C45 C51 1.398(12) yes .
C45 C56 1.338(17) yes .
C45 C60 1.844(12) yes .
C46 C52 1.128(14) yes .
C46 C54 1.382(12) yes .
C47 C50 1.402(12) yes .
C47 C59 1.436(17) yes .
C47 C60 1.859(15) yes .
C49 C53 1.140(13) yes .
C49 C55 1.412(14) yes .
C49 C57 1.648(13) yes .
C50 C60 1.390(15) yes .
C51 C56 1.753(14) yes .
C51 C58 1.299(16) yes .
C51 C59 1.839(12) yes .
C52 C54 1.664(13) yes .
C53 C55 1.938(13) yes .
C53 C57 1.386(12) yes .
C55 C57 1.124(13) yes .
C56 C58 1.446(15) yes .
C59 C60 1.371(14) yes .
C10 H82 1.009(5) no .
C21 H73 0.915(5) no .
C23 H23 0.950 no .
C26 H66 1.171(5) no .
C30 H72 0.989(5) no .
C32 H81 1.132(5) no .
C35 H75 0.925(7) no .
C35 H76 1.101(6) no .
C35 H77 0.870(7) no .
C36 H74 1.026(5) no .
C39 H64 1.030(5) no .
C40 H78 0.961(6) no .
C40 H79 0.986(6) no .
C40 H80 0.997(5) no .
C42 H61 1.088(5) no .
C43 H65 1.179(6) no .
C44 H25 1.059(5) no .
C45 H45 0.950 no .
C46 H46 0.950 no .
C47 H47 0.950 no .
C49 H49 0.950 no .
C50 H50 0.950 no .
C51 H51 0.950 no .
C52 H52 0.950 no .
C53 H53 0.950 no .
C54 H54 0.950 no .
C55 H55 0.950 no .
C56 H56 0.950 no .
C57 H57 0.950 no .
C58 H58 0.950 no .
C59 H59 0.950 no .
C60 H60 0.950 no .
H23 H51 1.076 no 1_556
H45 H52 1.093 no 1_554
H56 H60 0.943 no 1_455
H58 H59 0.928 no 1_455

loop_
_geom_contact_atom_site_label_1
_geom_contact_atom_site_label_2
_geom_contact_distance
_geom_contact_publ_flag
_geom_contact_site_symmetry_2
F1 N20 3.394(5) no 1_455
F1 N20 2.691(6) no .
F1 C24 3.512(5) no 1_455
F1 C39 3.422(6) no 1_455
F1 C40 3.422(7) no 1_456
F1 C42 3.555(6) no 1_455
F1 C42 3.457(6) no .
F1 C46 3.432(9) no .
F1 C55 3.310(10) no 1_455
F2 F7 3.551(4) no 2_464
F2 F8 3.103(5) no 2_464
F2 F9 3.105(4) no 2_464
F2 F67 3.395(4) no 1_455
F2 N48 3.204(6) no 1_455
F2 N48 3.476(5) no .
F2 C15 3.341(6) no 1_455
F2 C21 3.520(7) no 1_455
F2 C21 2.787(5) no .
F2 C22 3.267(6) no 1_455
F2 C28 3.584(7) no 1_455
F2 C37 3.510(6) no 2_464
F3 F4 3.154(4) no 4_465
F3 F5 3.015(4) no 4_465
F3 F6 3.513(5) no 4_465
F3 F11 3.396(5) no 1_455
F3 N20 3.210(5) no 1_455
F3 N20 3.504(6) no .
F3 C10 3.599(5) no 1_455
F3 C10 2.767(7) no .
F3 C24 3.357(5) no 1_455
F3 C33 3.323(5) no 1_455
F3 C41 3.487(6) no 4_465
F4 F5 3.213(5) no 4_464
F4 F6 3.201(5) no 4_464
F4 C10 3.425(6) no .
F4 C10 3.225(5) no 4_464
F4 C13 3.403(6) no 4_464
F4 C17 2.996(5) no .
F4 C26 3.049(6) no .
F4 C41 3.435(6) no 4_464
F5 F6 2.957(5) no 1_655
F5 F11 3.556(5) no 4_564
F5 C10 3.410(6) no .
F5 C17 2.954(5) no .
F5 C26 3.029(6) no .
F6 F11 3.513(5) no 4_464
F6 C10 2.697(6) no .
F6 C26 3.315(6) no 4_465
F6 C43 3.407(6) no 4_465
F7 F8 2.946(5) no 1_455
F7 F9 3.161(5) no 2_564
F7 F67 3.488(5) no 2_565
F7 C21 2.714(5) no .
F7 C30 3.334(6) no 2_464
F7 C32 3.363(6) no 2_464
F8 F9 3.220(5) no 2_564
F8 F67 3.510(5) no 2_665
F8 C21 3.433(5) no .
F8 C28 2.979(6) no .
F8 C30 3.041(6) no .
F9 C21 3.427(6) no .
F9 C21 3.199(7) no 2_565
F9 C28 2.989(6) no .
F9 C29 3.393(6) no 2_565
F9 C30 3.063(6) no .
F9 C37 3.392(7) no 2_565
F11 N20 3.062(6) no .
F11 C10 3.194(6) no .
F11 C40 3.435(7) no 1_456
F11 C43 3.403(6) no 1_556
F12 N48 3.458(6) no 1_455
F12 N48 2.662(5) no .
F12 C15 3.558(6) no 1_455
F12 C35 3.483(7) no 1_354
F12 C36 3.522(7) no 1_455
F12 C44 3.420(6) no 1_355
F12 C58 3.360(11) no 1_455
F12 C59 3.273(10) no 1_355
F67 N48 3.081(5) no .
F67 C21 3.152(6) no .
F67 C32 3.383(7) no 1_454
F67 C35 3.596(8) no 1_454
N14 C51 3.598(9) no .
N20 C13 2.816(6) no .
N48 C29 2.803(6) no .
C10 C24 2.775(7) no .
C15 C21 2.772(6) no .
C15 C32 2.760(6) no .
C17 C18 2.862(7) no .
C17 C33 2.746(8) no .
C18 C45 3.407(11) no .
C18 C50 3.098(10) no .
C18 C56 3.141(11) no .
C19 C36 2.891(6) no .
C19 C42 2.774(7) no .
C22 C28 2.734(6) no .
C22 C36 3.560(6) no .
C23 C31 3.442(10) no .
C23 C35 2.970(10) no .
C23 C45 2.605(14) no 1_556
C23 C51 2.566(14) no 1_556
C23 C55 2.620(16) no .
C23 C56 3.565(16) no 1_556
C23 C57 2.785(16) no .
C24 C43 2.783(8) no .
C26 C39 2.810(6) no .
C26 C41 2.988(7) no .
C28 C31 2.857(6) no .
C30 C36 2.776(6) no .
C30 C37 3.018(6) no .
C31 C49 3.577(11) no .
C31 C53 3.045(10) no .
C31 C54 3.183(10) no .
C32 C35 2.837(7) no .
C33 C39 3.585(7) no .
C34 C39 2.899(7) no .
C34 C44 2.781(7) no .
C35 C49 3.189(12) no .
C35 C53 3.499(12) no .
C35 C54 3.562(11) no .
C36 C53 3.060(10) no .
C36 C54 3.207(11) no .
C39 C50 3.121(10) no .
C39 C56 3.089(11) no .
C40 C43 2.797(8) no .
C40 C45 2.947(11) no .
C40 C50 3.531(11) no .
C40 C60 3.078(11) no .
C42 C47 3.558(10) no 1_455
C45 C46 3.503(15) no 1_554
C45 C52 2.525(15) no 1_554
C45 C54 3.512(15) no 1_554
C46 C47 3.457(15) no 1_455
C46 C49 2.830(15) no 1_455
C46 C49 2.757(16) no .
C46 C53 2.636(16) no .
C46 C55 2.767(15) no 1_455
C47 C49 3.549(17) no .
C47 C53 3.573(16) no .
C47 C53 3.411(12) no 1_655
C47 C55 3.399(17) no .
C47 C56 2.428(13) no .
C47 C57 3.326(16) no .
C47 C57 2.935(13) no 1_655
C47 C58 3.514(16) no 1_655
C49 C52 2.436(16) no .
C49 C54 2.732(15) no 1_655
C50 C51 2.738(12) no .
C50 C56 3.508(15) no 1_655
C50 C57 3.307(12) no 1_655
C50 C58 2.639(13) no .
C51 C52 3.163(14) no 1_554
C51 C54 3.514(14) no 1_554
C51 C59 3.551(15) no 1_455
C52 C53 2.783(15) no .
C52 C56 3.524(16) no 1_556
C53 C58 3.581(17) no .
C54 C55 3.318(14) no 1_455
C54 C55 2.761(17) no .
C54 C57 2.464(18) no .
C56 C59 2.988(15) no 1_455
C56 C60 2.574(14) no 1_455
C57 C58 3.343(18) no .
C57 C59 3.466(14) no 1_455
C58 C59 2.543(15) no 1_455
C58 C60 2.851(14) no 1_455
C58 C60 2.773(14) no .
F1 H46 2.7919 no .
F1 H50 3.2374 no 1_455
F1 H55 2.6208 no 1_455
F1 H61 3.063(3) no 1_455
F1 H61 2.661(3) no .
F1 H64 3.250(3) no 1_455
F1 H78 3.216(4) no 1_456
F1 H79 3.342(4) no 1_456
F1 H80 2.863(4) no 1_456
F2 H73 2.459(3) no .
F2 H75 3.156(3) no 1_354
F3 H65 3.581(4) no 1_456
F3 H79 3.461(3) no 1_456
F3 H80 3.144(3) no 1_456
F3 H82 2.491(3) no .
F4 H66 3.095(4) no 1_455
F4 H66 2.456(4) no .
F4 H82 3.135(3) no 4_464
F4 H82 3.105(4) no 4_564
F5 H66 2.437(4) no .
F5 H66 3.447(4) no 4_565
F5 H82 3.208(3) no 1_655
F5 H82 3.119(4) no 4_564
F6 H65 2.624(3) no 4_465
F6 H66 2.528(4) no 4_465
F6 H82 2.350(3) no .
F7 H72 2.669(3) no 2_464
F7 H73 2.459(3) no .
F7 H81 2.721(3) no 2_464
F8 H72 2.579(3) no .
F8 H72 3.297(4) no 2_564
F8 H73 3.272(4) no 1_655
F8 H73 3.173(4) no 2_665
F9 H72 3.396(4) no 1_455
F9 H72 2.443(3) no .
F9 H73 3.036(4) no 2_565
F9 H73 3.215(3) no 2_665
F11 H61 3.307(4) no .
F11 H65 2.982(3) no 1_556
F11 H78 3.542(4) no 1_456
F11 H79 2.761(4) no 1_456
F11 H80 3.289(4) no 1_456
F11 H80 2.841(3) no 1_556
F11 H82 3.345(4) no .
F12 H25 2.735(3) no 1_355
F12 H25 3.043(3) no 1_455
F12 H51 3.4869 no 1_455
F12 H53 3.2839 no 1_455
F12 H58 2.6418 no 1_455
F12 H59 2.5763 no 1_355
F12 H74 3.288(4) no 1_455
F12 H75 2.936(3) no 1_354
F12 H76 3.248(4) no 1_354
F12 H77 3.540(4) no 1_354
F67 H73 3.148(4) no .
F67 H75 3.341(3) no 1_354
F67 H75 2.807(4) no 1_454
F67 H77 3.171(3) no 1_354
F67 H81 2.828(4) no 1_454
N14 H45 2.4810 no .
N14 H50 2.6113 no .
N14 H52 3.1143 no 1_554
N14 H56 2.7033 no .
N14 H56 3.2868 no 1_655
N14 H60 3.5392 no 1_455
N14 H60 2.6591 no .
N14 H64 2.734(5) no .
N14 H65 2.765(4) no .
N16 H23 2.5459 no .
N16 H49 2.6859 no .
N16 H51 3.1865 no 1_556
N16 H53 2.5566 no .
N16 H54 2.7042 no .
N16 H54 3.2332 no 1_655
N16 H74 2.614(4) no .
N16 H77 3.478(5) no 1_455
N16 H81 2.583(4) no .
N20 H50 2.7778 no 1_455
N20 H61 2.600(4) no .
N20 H64 2.471(4) no .
N20 H82 3.332(4) no .
N48 H25 2.635(4) no 1_455
N48 H53 2.9802 no 1_455
N48 H73 3.187(3) no .
N48 H74 2.610(4) no .
C10 H66 3.591(5) no 4_465
C13 H66 2.823(6) no .
C15 H25 3.467(5) no 1_455
C15 H53 3.5658 no 1_455
C15 H72 3.278(5) no .
C15 H77 3.360(5) no 1_455
C17 H64 3.364(5) no .
C17 H65 3.456(6) no .
C17 H82 3.338(6) no .
C17 H82 3.548(5) no 1_655
C18 H45 3.5550 no .
C18 H50 3.0002 no .
C18 H56 2.9876 no .
C18 H60 3.5647 no 1_455
C18 H66 3.514(5) no .
C18 H78 3.207(6) no .
C18 H79 3.100(5) no 1_455
C18 H79 2.844(6) no .
C18 H80 2.855(6) no .
C19 H45 3.4263 no 1_556
C19 H46 3.3384 no .
C19 H47 3.3789 no 1_455
C19 H49 3.1257 no 1_455
C19 H51 3.0210 no 1_556
C19 H52 3.2036 no .
C19 H54 3.0017 no 1_655
C19 H55 3.3313 no .
C19 H57 3.1772 no .
C19 H74 2.516(5) no .
C19 H75 3.134(5) no .
C19 H76 2.525(5) no .
C19 H77 2.948(5) no .
C22 H25 3.508(5) no 1_455
C23 H45 2.1292 no 1_556
C23 H49 3.0967 no 1_455
C23 H49 2.8994 no .
C23 H53 3.2759 no .
C23 H54 3.4652 no 1_655
C23 H55 3.5069 no .
C23 H61 3.445(9) no .
C23 H74 3.495(10) no .
C23 H75 3.345(9) no .
C23 H76 3.396(10) no 1_455
C23 H76 2.740(9) no .
C24 H50 3.3219 no 1_455
C24 H61 3.573(5) no .
C24 H66 3.506(5) no .
C24 H79 3.475(5) no 1_455
C26 H79 3.444(5) no 1_455
C27 H25 3.540(5) no 1_455
C27 H73 2.606(5) no .
C27 H75 3.384(5) no 1_354
C28 H73 3.268(4) no .
C28 H74 3.389(5) no .
C28 H81 3.478(5) no .
C29 H72 2.706(5) no .
C31 H23 3.5795 no .
C31 H53 2.9204 no .
C31 H54 3.0768 no .
C31 H72 3.321(5) no .
C31 H75 2.861(5) no .
C31 H76 3.379(5) no .
C31 H77 2.950(6) no 1_455
C31 H77 2.786(5) no .
C32 H74 3.321(5) no .
C32 H75 2.928(5) no .
C32 H77 3.329(5) no 1_455
C32 H77 2.971(5) no .
C33 H61 3.390(5) no .
C34 H23 3.5128 no 1_554
C34 H47 3.2370 no .
C34 H51 3.1269 no .
C34 H52 2.9600 no 1_554
C34 H56 2.8972 no 1_655
C34 H58 3.4060 no .
C34 H59 3.3009 no .
C34 H60 2.9890 no 1_455
C34 H64 2.659(6) no .
C34 H78 2.435(6) no .
C34 H79 3.264(5) no .
C34 H80 3.127(5) no .
C35 H23 2.8019 no .
C35 H49 3.1062 no .
C35 H51 3.0056 no 1_556
C35 H54 2.8829 no 1_655
C35 H81 2.346(6) no .
C36 H25 3.428(5) no 1_455
C36 H47 3.5749 no 1_455
C36 H49 3.0239 no 1_455
C36 H53 3.4492 no 1_455
C36 H53 2.8513 no .
C36 H54 3.0429 no .
C36 H77 2.976(6) no 1_455
C36 H81 3.392(5) no .
C37 H72 2.673(5) no .
C37 H73 2.703(5) no .
C38 H61 3.242(5) no .
C38 H79 3.429(6) no 1_456
C38 H80 3.330(6) no 1_456
C38 H82 2.730(5) no .
C39 H50 3.2277 no 1_455
C39 H50 2.9562 no .
C39 H56 2.8118 no .
C39 H57 3.5749 no .
C39 H60 3.0959 no 1_455
C39 H65 3.516(5) no .
C39 H79 3.264(5) no 1_455
C40 H45 2.7490 no .
C40 H52 3.1188 no 1_554
C40 H56 3.1406 no 1_655
C40 H60 2.8836 no .
C40 H65 2.478(5) no .
C41 H66 2.642(6) no .
C41 H82 2.661(6) no .
C42 H23 3.3378 no .
C42 H45 2.8963 no 1_556
C42 H46 3.0950 no 1_655
C42 H47 2.8906 no 1_455
C42 H49 3.5671 no 1_455
C42 H49 3.1698 no .
C42 H50 3.0356 no 1_455
C42 H53 3.3391 no .
C42 H54 3.1913 no .
C42 H55 3.0865 no 1_455
C42 H64 3.436(6) no .
C42 H80 3.460(6) no 1_556
C43 H64 3.382(5) no .
C43 H79 3.190(5) no 1_455
C43 H79 2.823(6) no .
C43 H80 2.921(6) no .
C44 H23 2.9975 no 1_554
C44 H45 3.3165 no .
C44 H50 3.3601 no .
C44 H53 3.2120 no .
C44 H56 3.2294 no .
C44 H57 3.2541 no .
C44 H58 2.8863 no 1_655
C44 H59 2.9826 no 1_455
C44 H60 3.1249 no .
C44 H74 3.326(6) no 1_655
C44 H75 3.580(6) no 1_554
C44 H76 3.593(7) no 1_554
C45 H23 2.2316 no 1_554
C45 H25 3.422(10) no .
C45 H50 3.2462 no .
C45 H56 3.3731 no 1_655
C45 H58 2.8898 no .
C45 H59 3.5635 no 1_455
C45 H59 3.2383 no .
C45 H60 2.8329 no 1_455
C45 H64 3.544(11) no .
C45 H78 2.587(11) no .
C45 H80 3.279(10) no .
C46 H45 2.6429 no 1_556
C46 H47 2.6356 no 1_455
C46 H49 2.3959 no 1_455
C46 H50 3.4149 no 1_455
C46 H51 3.5973 no 1_556
C46 H53 3.5252 no .
C46 H55 2.2997 no 1_455
C46 H55 3.2100 no .
C46 H57 2.9154 no .
C46 H74 3.573(9) no .
C47 H49 3.1752 no .
C47 H51 3.2217 no .
C47 H53 3.2677 no .
C47 H53 3.5280 no 1_655
C47 H55 2.9160 no .
C47 H56 3.3002 no .
C47 H56 3.3879 no 1_655
C47 H57 2.7436 no .
C47 H57 2.7081 no 1_655
C47 H58 2.8662 no .
C47 H58 2.8586 no 1_655
C47 H64 3.510(9) no .
C47 H74 3.230(9) no 1_655
C49 H23 2.9373 no .
C49 H45 3.5717 no 1_556
C49 H46 2.4538 no 1_655
C49 H47 3.5609 no 1_455
C49 H47 2.9605 no .
C49 H52 3.3264 no .
C49 H54 3.2649 no .
C49 H54 2.2338 no 1_655
C49 H61 3.323(10) no .
C49 H74 3.400(10) no .
C49 H74 3.325(11) no 1_655
C49 H76 2.841(10) no .
C49 H77 3.378(10) no .
C50 H25 3.465(9) no .
C50 H45 3.2590 no .
C50 H55 2.9961 no .
C50 H56 2.8621 no .
C50 H56 2.8398 no 1_655
C50 H57 3.0217 no .
C50 H57 2.8676 no 1_655
C50 H58 3.5074 no .
C50 H58 3.3977 no 1_655
C50 H59 2.8417 no .
C50 H60 3.5925 no 1_455
C50 H61 3.476(9) no 1_655
C50 H64 2.631(9) no .
C50 H64 3.179(9) no 1_655
C50 H78 3.479(10) no .
C51 H47 3.2230 no .
C51 H52 2.9528 no 1_554
C51 H54 3.5344 no 1_554
C51 H58 3.4527 no 1_655
C51 H59 2.8557 no 1_455
C51 H60 3.1437 no 1_455
C51 H60 3.0646 no .
C51 H75 3.401(9) no 1_554
C51 H76 3.142(9) no 1_554
C52 H46 3.4047 no 1_655
C52 H49 3.2903 no 1_455
C52 H49 3.3224 no .
C52 H51 2.9262 no 1_556
C52 H55 3.3382 no 1_455
C52 H55 2.8934 no .
C52 H56 3.5820 no 1_556
C52 H57 3.2650 no .
C52 H78 3.185(9) no 1_556
C52 H80 3.322(9) no 1_556
C53 H23 3.2738 no .
C53 H46 3.5276 no .
C53 H46 3.4719 no 1_655
C53 H47 2.6390 no 1_455
C53 H47 3.2218 no .
C53 H49 3.3937 no 1_455
C53 H54 2.9234 no .
C53 H54 3.1949 no 1_655
C53 H58 3.3266 no .
C53 H59 3.3895 no 1_455
C53 H61 3.486(9) no .
C53 H74 2.381(9) no .
C53 H74 3.535(10) no 1_655
C53 H76 3.494(10) no .
C54 H45 2.8978 no 1_556
C54 H47 2.8753 no 1_455
C54 H49 1.9984 no 1_455
C54 H49 3.2693 no .
C54 H51 2.8376 no 1_556
C54 H53 2.9565 no .
C54 H55 3.1721 no 1_455
C54 H57 3.3565 no .
C54 H61 3.290(10) no .
C54 H74 2.661(11) no .
C54 H76 3.020(13) no 1_455
C54 H77 3.501(11) no 1_455
C55 H23 3.5122 no .
C55 H45 3.3506 no 1_556
C55 H46 3.2034 no .
C55 H46 2.0536 no 1_655
C55 H47 3.3619 no 1_455
C55 H47 3.0105 no .
C55 H52 2.8548 no .
C55 H54 3.1264 no 1_655
C55 H64 3.387(11) no .
C56 H23 2.9825 no 1_554
C56 H25 3.334(10) no .
C56 H47 3.2866 no .
C56 H50 2.9044 no .
C56 H52 2.8495 no 1_554
C56 H57 2.7774 no .
C56 H59 2.6710 no 1_455
C56 H60 3.2338 no .
C56 H64 2.521(11) no .
C56 H78 3.471(9) no 1_455
C56 H78 3.591(12) no .
C57 H46 2.9492 no .
C57 H46 3.1028 no 1_655
C57 H47 2.2906 no 1_455
C57 H47 3.1594 no .
C57 H49 3.5818 no 1_455
C57 H50 3.0346 no 1_455
C57 H52 3.2658 no .
C57 H54 3.3568 no .
C57 H58 3.2478 no .
C57 H59 3.2913 no 1_455
C57 H64 3.265(10) no .
C57 H74 3.311(9) no .
C58 H23 2.7496 no 1_554
C58 H45 2.8542 no .
C58 H47 2.8096 no .
C58 H50 3.5175 no .
C58 H53 3.0990 no .
C58 H57 2.5658 no .
C58 H59 3.2351 no .
C58 H60 2.4233 no 1_455
C58 H64 3.528(11) no .
C59 H23 3.3380 no 1_554
C59 H45 3.2318 no .
C59 H50 2.8680 no .
C59 H51 3.5201 no 1_655
C59 H53 3.5492 no 1_655
C59 H56 2.6563 no 1_655
C59 H57 2.9431 no 1_655
C59 H58 3.2391 no .
C59 H76 3.357(12) no 1_554
C60 H23 3.5661 no 1_554
C60 H25 3.219(10) no .
C60 H51 3.0726 no .
C60 H56 3.2311 no .
C60 H57 3.0188 no 1_655
C60 H58 2.5030 no 1_655
C60 H64 3.231(9) no 1_655
C60 H78 2.665(10) no .
H23 H25 3.3838 no 1_556
H23 H45 2.0938 no 1_556
H23 H46 3.1600 no .
H23 H49 3.4718 no 1_455
H23 H49 3.5822 no .
H23 H52 2.3453 no .
H23 H54 1.9075 no .
H23 H56 3.3497 no 1_556
H23 H58 3.0362 no 1_556
H23 H59 3.5622 no 1_456
H23 H75 2.9136 no .
H23 H76 2.9833 no 1_455
H23 H76 2.6159 no .
H23 H77 3.5847 no .
H25 H47 2.5071 no .
H25 H51 2.3715 no .
H25 H53 3.0206 no .
H25 H58 2.3971 no .
H25 H58 3.0753 no 1_655
H25 H59 3.2228 no 1_455
H25 H59 2.2248 no .
H25 H74 2.7747(13) no 1_655
H25 H75 3.1179(10) no 1_554
H25 H76 3.5365(13) no 1_554
H45 H46 2.9152 no 1_554
H45 H51 2.3352 no .
H45 H54 3.2883 no 1_554
H45 H56 2.2741 no .
H45 H58 3.4864 no .
H45 H60 3.0863 no 1_455
H45 H60 3.1581 no .
H45 H61 3.3268 no 1_554
H45 H78 3.4229 no 1_455
H45 H78 2.3693 no .
H45 H80 2.7950 no .
H46 H47 2.9181 no 1_455
H46 H49 2.3567 no 1_455
H46 H50 3.4020 no 1_455
H46 H52 1.8881 no .
H46 H54 2.3342 no .
H46 H55 1.6262 no 1_455
H46 H57 3.4103 no 1_455
H46 H57 3.5994 no .
H46 H61 3.5188 no 1_455
H46 H61 2.2891 no .
H46 H78 2.9808 no 1_456
H47 H49 2.4279 no .
H47 H50 2.3680 no .
H47 H53 2.9953 no .
H47 H53 2.9077 no 1_655
H47 H54 3.2788 no 1_655
H47 H55 2.5588 no .
H47 H57 2.8353 no .
H47 H57 2.3578 no 1_655
H47 H58 3.4254 no .
H47 H58 3.0666 no 1_655
H47 H59 2.4577 no .
H47 H60 3.1931 no .
H47 H61 3.3687 no 1_655
H47 H74 2.5576 no 1_655
H49 H53 1.9281 no .
H49 H54 1.5886 no 1_655
H49 H55 2.3612 no .
H49 H57 2.8330 no .
H49 H74 2.4419 no 1_655
H49 H76 2.7109 no .
H49 H77 3.0454 no .
H50 H55 2.7767 no .
H50 H56 3.5156 no .
H50 H56 3.0138 no 1_655
H50 H57 3.3293 no .
H50 H57 2.6510 no 1_655
H50 H59 3.4630 no .
H50 H60 2.3006 no .
H50 H61 2.6820 no 1_655
H50 H64 2.6048 no .
H50 H64 2.6122 no 1_655
H51 H52 2.9387 no 1_554
H51 H54 2.7446 no 1_554
H51 H56 2.9782 no .
H51 H58 2.1410 no .
H51 H59 2.8253 no 1_455
H51 H59 3.1959 no .
H51 H60 3.4547 no 1_455
H51 H75 2.8056 no 1_554
H51 H76 3.1377 no 1_454
H51 H76 2.7794 no 1_554
H52 H54 2.8574 no .
H52 H55 3.4880 no 1_455
H52 H55 3.5262 no .
H52 H56 2.7877 no 1_556
H52 H60 3.4153 no 1_456
H52 H61 2.4168 no .
H52 H78 2.9914 no 1_456
H52 H78 2.8272 no 1_556
H52 H80 2.7935 no 1_556
H53 H54 3.4274 no 1_655
H53 H55 3.2035 no .
H53 H57 2.3354 no .
H53 H58 2.7953 no .
H53 H59 2.9636 no 1_455
H53 H74 2.2653 no .
H53 H74 3.0104 no 1_655
H54 H55 3.2599 no 1_455
H54 H74 2.6907 no .
H54 H76 2.0915 no 1_455
H54 H77 2.6523 no 1_455
H55 H57 1.8849 no .
H55 H61 2.3336 no .
H55 H61 3.0818 no 1_655
H55 H64 2.9098 no .
H56 H57 2.9392 no .
H56 H58 2.4221 no .
H56 H59 2.6545 no 1_455
H56 H64 2.3361 no .
H56 H78 2.6086 no 1_455
H56 H79 3.2807 no 1_455
H57 H58 2.5967 no .
H57 H59 2.7439 no 1_455
H57 H60 2.8076 no 1_455
H57 H61 2.5207 no .
H57 H64 2.5448 no .
H58 H60 2.4096 no 1_455
H58 H76 3.4269 no 1_454
H59 H60 2.2979 no .
H59 H74 3.4419 no 1_655
H59 H76 3.1897 no 1_554
H60 H64 2.5376 no 1_655
H60 H78 2.4304 no .
H60 H79 3.2526 no .
H61 H64 2.9615(11) no .
H61 H80 3.0604(12) no 1_556
H65 H66 2.4459(7) no .
H65 H78 3.4258(11) no .
H65 H79 2.2433(6) no .
H65 H80 2.4106(7) no .
H66 H82 2.7053(9) no 4_564
H72 H73 3.0190(10) no 2_665
H72 H81 2.4908(8) no .
H74 H77 3.4240(12) no 1_455
H75 H81 2.2098(7) no .
H76 H81 3.4289(11) no .
H77 H81 2.4149(6) no .

loop_
_geom_torsion_atom_site_label_1
_geom_torsion_atom_site_label_2
_geom_torsion_atom_site_label_3
_geom_torsion_atom_site_label_4
_geom_torsion
_geom_torsion_publ_flag
C18 N14 C34 C45 120.7(5) no
C18 N14 C34 C50 -64.3(6) no
C18 N14 C34 C56 53.5(6) no
C18 N14 C34 C60 -135.0(5) no
C34 N14 C18 C39 1.9(6) no
C34 N14 C18 C43 -177.4(4) no
C40 N14 C18 C39 179.4(4) no
C40 N14 C18 C43 0.0(6) no
C40 N14 C34 C45 -56.8(6) no
C40 N14 C34 C50 118.2(5) no
C40 N14 C34 C56 -124.0(5) no
C40 N14 C34 C60 47.6(6) no
C19 N16 C31 C32 -176.7(4) no
C19 N16 C31 C36 3.3(8) no
C31 N16 C19 C23 117.5(5) no
C31 N16 C19 C49 -120.3(5) no
C31 N16 C19 C53 -63.1(6) no
C31 N16 C19 C54 62.9(7) no
C35 N16 C19 C23 -57.1(6) no
C35 N16 C19 C49 65.1(7) no
C35 N16 C19 C53 122.4(5) no
C35 N16 C19 C54 -111.7(5) no
C35 N16 C31 C32 -2.3(7) no
C35 N16 C31 C36 177.7(5) no
C24 N20 C33 C10 -1.9(6) no
C24 N20 C33 C38 -177.0(3) no
C33 N20 C24 C17 1.4(6) no
C33 N20 C24 C39 179.5(3) no
C15 N48 C22 C21 0.0(8) no
C15 N48 C22 C27 -175.7(4) no
C22 N48 C15 C28 -0.4(7) no
C22 N48 C15 C36 -179.9(4) no
C13 C10 C33 N20 2.2(6) no
C13 C10 C33 C38 177.1(4) no
C33 C10 C13 C17 -2.0(6) no
C33 C10 C13 C41 -179.9(4) no
C10 C13 C17 C24 1.6(6) no
C10 C13 C17 C26 178.8(4) no
C10 C13 C41 F4 -120.2(5) no
C10 C13 C41 F5 119.7(5) no
C10 C13 C41 F6 0.0(6) no
C17 C13 C41 F4 61.9(6) no
C17 C13 C41 F5 -58.2(6) no
C17 C13 C41 F6 -177.9(4) no
C41 C13 C17 C24 179.5(4) no
C41 C13 C17 C26 -3.3(7) no
N48 C15 C28 C29 0.7(7) no
N48 C15 C28 C30 179.7(4) no
N48 C15 C36 C31 179.9(4) no
C28 C15 C36 C31 0.4(8) no
C36 C15 C28 C29 -179.8(5) no
C36 C15 C28 C30 -0.8(7) no
C13 C17 C24 N20 -1.3(6) no
C13 C17 C24 C39 -179.3(4) no
C13 C17 C26 C43 -178.6(4) no
C24 C17 C26 C43 -1.4(6) no
C26 C17 C24 N20 -178.7(4) no
C26 C17 C24 C39 3.3(6) no
N14 C18 C39 C24 -177.1(4) no
N14 C18 C43 C26 179.0(4) no
C39 C18 C43 C26 -0.4(6) no
C43 C18 C39 C24 2.3(6) no
N16 C19 C23 C46 -149.2(4) no
N16 C19 C23 C52 179.4(5) no
N16 C19 C23 C54 -111.6(5) no
N16 C19 C49 C53 99.9(6) no
N16 C19 C49 C55 -178.2(6) no
N16 C19 C49 C57 144.3(5) no
N16 C19 C53 C49 -111.4(5) no
N16 C19 C53 C55 -149.2(4) no
N16 C19 C53 C57 -178.7(5) no
N16 C19 C54 C23 96.5(6) no
N16 C19 C54 C46 178.5(7) no
N16 C19 C54 C52 141.5(5) no
C23 C19 C49 C53 -130.8(6) no
C23 C19 C49 C55 -48.9(10) no
C23 C19 C49 C57 -86.4(6) no
C49 C19 C23 C46 76.4(6) no
C49 C19 C23 C52 45.0(8) no
C49 C19 C23 C54 114.0(6) no
C23 C19 C53 C49 68.0(8) no
C23 C19 C53 C55 30.2(9) no
C23 C19 C53 C57 0.7(11) no
C53 C19 C23 C46 31.3(9) no
C53 C19 C23 C52 0.0(11) no
C53 C19 C23 C54 69.0(8) no
C23 C19 C54 C23 -0.0(6) no
C23 C19 C54 C46 82.0(10) no
C23 C19 C54 C52 45.0(7) no
C54 C19 C23 C46 -37.6(6) no
C54 C19 C23 C52 -69.0(8) no
C54 C19 C23 C54 0.0(6) no
C49 C19 C53 C49 0.0(6) no
C49 C19 C53 C55 -37.8(6) no
C49 C19 C53 C57 -67.2(8) no
C53 C19 C49 C53 0.0(5) no
C53 C19 C49 C55 82.0(9) no
C53 C19 C49 C57 44.4(6) no
C49 C19 C54 C23 -80.6(8) no
C49 C19 C54 C46 1.4(12) no
C49 C19 C54 C52 -35.6(9) no
C54 C19 C49 C53 -83.1(7) no
C54 C19 C49 C55 -1.1(12) no
C54 C19 C49 C57 -38.7(9) no
C53 C19 C54 C23 -130.1(6) no
C53 C19 C54 C46 -48.1(10) no
C53 C19 C54 C52 -85.1(7) no
C54 C19 C53 C49 112.6(6) no
C54 C19 C53 C55 74.9(6) no
C54 C19 C53 C57 45.4(8) no
C22 C21 C29 C28 0.5(8) no
C22 C21 C29 C37 -178.6(4) no
C29 C21 C22 N48 -0.1(8) no
C29 C21 C22 C27 175.5(5) no
N48 C22 C27 F2 -150.4(4) no
N48 C22 C27 F12 -30.9(7) no
N48 C22 C27 F67 91.1(5) no
C21 C22 C27 F2 33.5(7) no
C21 C22 C27 F12 153.0(5) no
C21 C22 C27 F67 -84.9(6) no
C19 C23 C46 C42 -74.7(7) no
C19 C23 C46 C52 -126.7(9) no
C19 C23 C46 C54 53.0(6) no
C19 C23 C52 C42 -0.2(13) no
C19 C23 C52 C46 62.3(11) no
C19 C23 C52 C54 62.1(7) no
C19 C23 C54 C19 0.0(2) no
C19 C23 C54 C46 -122.0(9) no
C19 C23 C54 C52 -121.8(7) no
C46 C23 C52 C42 -62.5(10) no
C46 C23 C52 C46 0.0(7) no
C46 C23 C52 C54 -0.2(11) no
C52 C23 C46 C42 52.0(10) no
C52 C23 C46 C52 0.0(9) no
C52 C23 C46 C54 179.7(15) no
C46 C23 C54 C19 122.0(11) no
C46 C23 C54 C46 0.0(6) no
C46 C23 C54 C52 0.2(10) no
C54 C23 C46 C42 -127.7(14) no
C54 C23 C46 C52 -179.7(16) no
C54 C23 C46 C54 0.0(10) no
C52 C23 C54 C19 121.8(9) no
C52 C23 C54 C46 -0.2(9) no
C52 C23 C54 C52 0.0(5) no
C54 C23 C52 C42 -62.3(12) no
C54 C23 C52 C46 0.2(11) no
C54 C23 C52 C54 0.0(7) no
N20 C24 C39 C18 178.1(3) no
C17 C24 C39 C18 -3.8(6) no
C17 C26 C43 C18 0.1(6) no
C15 C28 C29 C21 -0.8(7) no
C15 C28 C29 C37 178.3(4) no
C15 C28 C30 C32 0.4(8) no
C29 C28 C30 C32 179.3(5) no
C30 C28 C29 C21 -179.6(5) no
C30 C28 C29 C37 -0.5(8) no
C21 C29 C37 F7 -1.2(8) no
C21 C29 C37 F8 121.6(5) no
C21 C29 C37 F9 -120.7(5) no
C28 C29 C37 F7 179.8(5) no
C28 C29 C37 F8 -57.5(7) no
C28 C29 C37 F9 60.2(6) no
C28 C30 C32 C31 0.4(8) no
N16 C31 C32 C30 179.1(5) no
N16 C31 C36 C15 -179.5(5) no
C32 C31 C36 C15 0.5(8) no
C36 C31 C32 C30 -0.9(8) no
N20 C33 C38 F1 -33.6(5) no
N20 C33 C38 F3 -156.0(4) no
N20 C33 C38 F11 86.9(4) no
C10 C33 C38 F1 150.9(4) no
C10 C33 C38 F3 28.5(5) no
C10 C33 C38 F11 -88.5(5) no
N14 C34 C45 C51 -178.4(6) no
N14 C34 C45 C56 -113.6(6) no
N14 C34 C45 C60 126.5(6) no
N14 C34 C50 C47 -180.0(6) no
N14 C34 C50 C60 -115.3(5) no
N14 C34 C56 C45 102.4(6) no
N14 C34 C56 C51 142.9(5) no
N14 C34 C56 C58 179.0(6) no
N14 C34 C60 C45 -119.3(7) no
N14 C34 C60 C47 142.6(5) no
N14 C34 C60 C50 104.8(6) no
N14 C34 C60 C59 -176.3(6) no
C45 C34 C50 C47 -5.5(13) no
C45 C34 C50 C60 59.2(9) no
C50 C34 C45 C51 7.1(13) no
C50 C34 C45 C56 71.8(8) no
C50 C34 C45 C60 -48.0(7) no
C45 C34 C56 C45 0.0(5) no
C45 C34 C56 C51 40.5(6) no
C45 C34 C56 C58 76.6(10) no
C56 C34 C45 C51 -64.7(9) no
C56 C34 C45 C56 0.0(5) no
C56 C34 C45 C60 -119.9(6) no
C45 C34 C60 C45 0.0(5) no
C45 C34 C60 C47 -98.1(6) no
C45 C34 C60 C50 -135.9(7) no
C45 C34 C60 C59 -57.0(10) no
C60 C34 C45 C51 55.1(9) no
C60 C34 C45 C56 119.9(6) no
C60 C34 C45 C60 0.0(5) no
C50 C34 C56 C45 -129.5(5) no
C50 C34 C56 C51 -89.0(6) no
C50 C34 C56 C58 -52.9(10) no
C56 C34 C50 C47 48.6(9) no
C56 C34 C50 C60 113.2(6) no
C50 C34 C60 C45 135.9(6) no
C50 C34 C60 C47 37.9(5) no
C50 C34 C60 C50 0.0(4) no
C50 C34 C60 C59 78.9(10) no
C60 C34 C50 C47 -64.7(8) no
C60 C34 C50 C60 0.0(5) no
C56 C34 C60 C45 53.0(6) no
C56 C34 C60 C47 -45.1(7) no
C56 C34 C60 C50 -83.0(7) no
C56 C34 C60 C59 -4.0(12) no
C60 C34 C56 C45 -70.0(7) no
C60 C34 C56 C51 -29.5(8) no
C60 C34 C56 C58 6.6(12) no
C46 C42 C52 C23 81.5(10) no
C46 C42 C52 C46 0.0(6) no
C46 C42 C52 C54 44.0(7) no
C52 C42 C46 C23 -37.2(6) no
C52 C42 C46 C52 0.0(6) no
C52 C42 C46 C54 -69.3(9) no
C46 C42 C55 C49 1.2(14) no
C46 C42 C55 C53 32.6(11) no
C46 C42 C55 C57 69.4(10) no
C55 C42 C46 C23 31.1(11) no
C55 C42 C46 C52 68.3(10) no
C55 C42 C46 C54 -0.9(14) no
C46 C42 C57 C49 -84.6(7) no
C46 C42 C57 C53 -47.2(9) no
C46 C42 C57 C55 -129.8(7) no
C57 C42 C46 C23 76.3(6) no
C57 C42 C46 C52 113.6(6) no
C57 C42 C46 C54 44.3(10) no
C52 C42 C55 C49 45.7(9) no
C52 C42 C55 C53 77.1(6) no
C52 C42 C55 C57 113.9(6) no
C55 C42 C52 C23 -48.9(10) no
C55 C42 C52 C46 -130.4(7) no
C55 C42 C52 C54 -86.4(7) no
C52 C42 C57 C49 -36.2(8) no
C52 C42 C57 C53 1.2(11) no
C52 C42 C57 C55 -81.5(7) no
C57 C42 C52 C23 -0.4(11) no
C57 C42 C52 C46 -81.9(7) no
C57 C42 C52 C54 -37.9(8) no
C55 C42 C57 C49 45.3(7) no
C55 C42 C57 C53 82.7(10) no
C55 C42 C57 C55 0.0(7) no
C57 C42 C55 C49 -68.2(9) no
C57 C42 C55 C53 -36.8(6) no
C57 C42 C55 C57 0.0(6) no
C47 C44 C51 C45 5.5(12) no
C47 C44 C51 C56 -37.7(8) no
C47 C44 C51 C58 -80.0(7) no
C47 C44 C51 C59 58.8(6) no
C51 C44 C47 C50 -3.5(12) no
C51 C44 C47 C59 -73.8(7) no
C51 C44 C47 C60 -37.4(7) no
C47 C44 C58 C51 114.9(6) no
C47 C44 C58 C56 53.0(10) no
C58 C44 C47 C50 -58.9(10) no
C58 C44 C47 C59 -129.2(7) no
C58 C44 C47 C60 -92.8(7) no
C47 C44 C59 C47 0.0(4) no
C47 C44 C59 C51 -118.1(6) no
C47 C44 C59 C60 -65.4(9) no
C59 C44 C47 C50 70.3(9) no
C59 C44 C47 C59 0.0(5) no
C59 C44 C47 C60 36.4(6) no
C51 C44 C58 C51 0.0(4) no
C51 C44 C58 C56 -61.9(8) no
C58 C44 C51 C45 85.5(10) no
C58 C44 C51 C56 42.2(6) no
C58 C44 C51 C58 0.0(5) no
C58 C44 C51 C59 138.8(7) no
C51 C44 C59 C47 118.1(5) no
C51 C44 C59 C51 0.0(4) no
C51 C44 C59 C60 52.6(9) no
C59 C44 C51 C45 -53.3(10) no
C59 C44 C51 C56 -96.6(7) no
C59 C44 C51 C58 -138.8(6) no
C59 C44 C51 C59 0.0(5) no
C58 C44 C59 C47 74.8(9) no
C58 C44 C59 C51 -43.3(8) no
C58 C44 C59 C60 9.3(15) no
C59 C44 C58 C51 55.3(10) no
C59 C44 C58 C56 -6.5(14) no
C34 C45 C51 C44 -7.3(15) no
C34 C45 C51 C56 57.5(8) no
C34 C45 C51 C58 57.4(10) no
C34 C45 C51 C59 -41.7(10) no
C34 C45 C56 C34 0.0(2) no
C34 C45 C56 C51 -124.2(6) no
C34 C45 C56 C58 -124.1(6) no
C34 C45 C60 C34 0.0(3) no
C34 C45 C60 C47 86.1(7) no
C34 C45 C60 C50 37.3(6) no
C34 C45 C60 C59 136.5(9) no
C51 C45 C56 C34 124.2(7) no
C51 C45 C56 C51 0.0(3) no
C51 C45 C56 C58 0.1(6) no
C56 C45 C51 C44 -64.8(10) no
C56 C45 C51 C56 0.0(4) no
C56 C45 C51 C58 -0.1(7) no
C56 C45 C51 C59 -99.2(6) no
C51 C45 C60 C34 -132.1(9) no
C51 C45 C60 C47 -46.0(7) no
C51 C45 C60 C50 -94.8(8) no
C51 C45 C60 C59 4.4(8) no
C60 C45 C51 C44 31.1(10) no
C60 C45 C51 C56 95.9(6) no
C60 C45 C51 C58 95.9(6) no
C60 C45 C51 C59 -3.3(6) no
C56 C45 C60 C34 -53.0(7) no
C56 C45 C60 C47 33.1(7) no
C56 C45 C60 C50 -15.7(8) no
C56 C45 C60 C59 83.5(8) no
C60 C45 C56 C34 41.0(4) no
C60 C45 C56 C51 -83.2(5) no
C60 C45 C56 C58 -83.1(6) no
C23 C46 C52 C23 0.0(5) no
C23 C46 C52 C42 123.4(9) no
C23 C46 C52 C54 0.2(9) no
C23 C46 C54 C19 -62.8(10) no
C23 C46 C54 C23 0.0(6) no
C23 C46 C54 C52 -0.2(12) no
C42 C46 C52 C23 -123.4(8) no
C42 C46 C52 C42 0.0(3) no
C42 C46 C52 C54 -123.3(8) no
C42 C46 C54 C19 -0.5(15) no
C42 C46 C54 C23 62.3(13) no
C42 C46 C54 C52 62.1(8) no
C52 C46 C54 C19 -62.6(13) no
C52 C46 C54 C23 0.2(12) no
C52 C46 C54 C52 0.0(6) no
C54 C46 C52 C23 -0.2(10) no
C54 C46 C52 C42 123.3(9) no
C54 C46 C52 C54 0.0(6) no
C44 C47 C50 C34 3.4(14) no
C44 C47 C50 C60 -48.5(9) no
C44 C47 C59 C44 0.0(3) no
C44 C47 C59 C51 41.0(4) no
C44 C47 C59 C60 126.0(7) no
C44 C47 C60 C34 95.1(6) no
C44 C47 C60 C45 50.5(6) no
C44 C47 C60 C50 140.4(7) no
C44 C47 C60 C59 -40.4(4) no
C50 C47 C59 C44 -126.6(7) no
C50 C47 C59 C51 -85.6(6) no
C50 C47 C59 C60 -0.6(6) no
C59 C47 C50 C34 52.6(9) no
C59 C47 C50 C60 0.6(6) no
C50 C47 C60 C34 -45.4(6) no
C50 C47 C60 C45 -89.9(7) no
C50 C47 C60 C50 0.0(5) no
C50 C47 C60 C59 179.1(8) no
C60 C47 C50 C34 51.9(7) no
C60 C47 C50 C60 0.0(4) no
C59 C47 C60 C34 135.5(8) no
C59 C47 C60 C45 90.9(7) no
C59 C47 C60 C50 -179.1(8) no
C59 C47 C60 C59 0.0(5) no
C60 C47 C59 C44 -126.0(7) no
C60 C47 C59 C51 -85.0(6) no
C60 C47 C59 C60 0.0(4) no
C19 C49 C53 C19 0.0(2) no
C19 C49 C53 C55 122.4(8) no
C19 C49 C53 C57 123.5(7) no
C19 C49 C55 C42 -0.1(14) no
C19 C49 C55 C53 -62.5(7) no
C19 C49 C55 C57 -63.8(11) no
C19 C49 C57 C42 83.5(7) no
C19 C49 C57 C53 -48.3(5) no
C19 C49 C57 C55 130.0(9) no
C53 C49 C55 C42 62.4(13) no
C53 C49 C55 C53 0.0(6) no
C53 C49 C55 C57 -1.3(11) no
C55 C49 C53 C19 -122.4(9) no
C55 C49 C53 C55 0.0(5) no
C55 C49 C53 C57 1.1(9) no
C53 C49 C57 C42 131.9(11) no
C53 C49 C57 C53 0.0(7) no
C53 C49 C57 C55 178.4(13) no
C57 C49 C53 C19 -123.5(8) no
C57 C49 C53 C55 -1.1(9) no
C57 C49 C53 C57 0.0(5) no
C55 C49 C57 C42 -46.5(9) no
C55 C49 C57 C53 -178.4(13) no
C55 C49 C57 C55 0.0(8) no
C57 C49 C55 C42 63.7(9) no
C57 C49 C55 C53 1.3(11) no
C57 C49 C55 C57 0.0(7) no
C34 C50 C60 C34 0.0(2) no
C34 C50 C60 C45 -29.4(4) no
C34 C50 C60 C47 -125.1(6) no
C34 C50 C60 C59 -125.8(6) no
C47 C50 C60 C34 125.1(6) no
C47 C50 C60 C45 95.7(6) no
C47 C50 C60 C47 0.0(4) no
C47 C50 C60 C59 -0.7(6) no
C44 C51 C56 C34 89.7(7) no
C44 C51 C56 C45 132.6(7) no
C44 C51 C56 C58 -47.3(5) no
C44 C51 C58 C44 0.0(3) no
C44 C51 C58 C56 124.7(6) no
C44 C51 C59 C44 0.0(4) no
C44 C51 C59 C47 -52.5(6) no
C44 C51 C59 C60 -135.3(9) no
C45 C51 C56 C34 -42.9(6) no
C45 C51 C56 C45 0.0(5) no
C45 C51 C56 C58 -179.9(8) no
C45 C51 C58 C44 -124.6(7) no
C45 C51 C58 C56 0.1(7) no
C45 C51 C59 C44 139.6(9) no
C45 C51 C59 C47 87.1(8) no
C45 C51 C59 C60 4.4(8) no
C56 C51 C58 C44 -124.7(7) no
C56 C51 C58 C56 -0.0(4) no
C58 C51 C56 C34 137.0(8) no
C58 C51 C56 C45 179.9(8) no
C58 C51 C56 C58 0.0(5) no
C56 C51 C59 C44 90.8(7) no
C56 C51 C59 C47 38.3(7) no
C56 C51 C59 C60 -44.4(8) no
C59 C51 C56 C34 44.7(7) no
C59 C51 C56 C45 87.6(6) no
C59 C51 C56 C58 -92.4(6) no
C58 C51 C59 C44 36.0(7) no
C58 C51 C59 C47 -16.4(8) no
C58 C51 C59 C60 -99.2(8) no
C59 C51 C58 C44 -27.8(5) no
C59 C51 C58 C56 96.9(6) no
C23 C52 C54 C19 -49.7(9) no
C23 C52 C54 C23 0.0(7) no
C23 C52 C54 C46 179.7(13) no
C42 C52 C54 C19 82.1(8) no
C42 C52 C54 C23 131.7(9) no
C42 C52 C54 C46 -48.5(6) no
C46 C52 C54 C19 130.6(13) no
C46 C52 C54 C23 -179.7(14) no
C46 C52 C54 C46 0.0(9) no
C19 C53 C55 C42 -75.3(7) no
C19 C53 C55 C49 52.3(6) no
C19 C53 C55 C57 -129.5(9) no
C19 C53 C57 C42 -1.4(13) no
C19 C53 C57 C49 60.5(7) no
C19 C53 C57 C55 59.2(11) no
C49 C53 C55 C42 -127.6(13) no
C49 C53 C55 C49 0.0(9) no
C49 C53 C55 C57 178.1(15) no
C49 C53 C57 C42 -61.9(11) no
C49 C53 C57 C49 0.0(6) no
C49 C53 C57 C55 -1.4(11) no
C55 C53 C57 C42 -60.5(10) no
C55 C53 C57 C49 1.4(11) no
C55 C53 C57 C55 0.0(7) no
C57 C53 C55 C42 54.3(11) no
C57 C53 C55 C49 -178.1(15) no
C57 C53 C55 C57 0.0(9) no
C42 C55 C57 C42 0.0(3) no
C42 C55 C57 C49 -123.5(8) no
C42 C55 C57 C53 -122.3(9) no
C49 C55 C57 C42 123.5(9) no
C49 C55 C57 C49 0.0(5) no
C49 C55 C57 C53 1.1(9) no
C53 C55 C57 C42 122.3(10) no
C53 C55 C57 C49 -1.1(9) no
C53 C55 C57 C53 0.0(5) no
C34 C56 C58 C44 -2.1(15) no
C34 C56 C58 C51 -54.1(10) no
C45 C56 C58 C44 51.9(11) no
C45 C56 C58 C51 -0.1(7) no
C51 C56 C58 C44 52.0(8) no
C51 C56 C58 C51 -0.0(4) no
C44 C59 C60 C34 -3.4(16) no
C44 C59 C60 C45 -39.7(11) no
C44 C59 C60 C47 55.5(9) no
C44 C59 C60 C50 56.1(10) no
C47 C59 C60 C34 -58.9(10) no
C47 C59 C60 C45 -95.2(6) no
C47 C59 C60 C47 0.0(4) no
C47 C59 C60 C50 0.7(6) no
C51 C59 C60 C34 33.0(11) no
C51 C59 C60 C45 -3.3(6) no
C51 C59 C60 C47 91.9(6) no
C51 C59 C60 C50 92.5(6) no
